data_7246832
loop_
_publ_author_name
'Guo, Yanmin'
'Chang, Rong'
'Fu, Zhen'
'Zhou, Cong-Ying'
'Guo, Zhen'

_publ_section_title
;
 Heterogeneous visible-light promoted dehydrogenative [4 + 2] annulation
 of benzothioamides and alkynes under aerobic conditions
;
_journal_issue 13
_journal_name_full 'Green Chemistry'
_journal_page_first 5206
_journal_page_last 5212
_journal_paper_doi 10.1039/D3GC01329D
_journal_volume 25
_journal_year 2023
_chemical_formula_moiety 'C22 H16 Cl N S'
_chemical_formula_sum 'C22 H16 Cl N S'
_chemical_formula_weight 361.87
_chemical_melting_point 107.2
_chemical_name_systematic (Z)-5-chloro-3-methyl-N,4-diphenyl-1H-isothiochromen-1-imine
_space_group_crystal_system monoclinic
_space_group_IT_number 15
_space_group_name_Hall '-C 2yc'
_space_group_name_H-M_alt 'C 1 2/c 1'
_atom_sites_solution_hydrogens geom
_atom_sites_solution_primary dual
_audit_creation_date 2022-10-09
_audit_creation_method
;
Olex2 1.5
(compiled 2021.12.09 svn.r5202d8cf for OlexSys, GUI svn.r6439)
;
_audit_update_record
;
2022-11-29 deposited with the CCDC.	2023-05-24 downloaded from the CCDC.
;
_cell_angle_alpha 90
_cell_angle_beta 111.533(2)
_cell_angle_gamma 90
_cell_formula_units_Z 8
_cell_length_a 24.9095(5)
_cell_length_b 5.86690(10)
_cell_length_c 25.8562(6)
_cell_measurement_reflns_used 4696
_cell_measurement_temperature 100.00(10)
_cell_measurement_theta_max 65.0900
_cell_measurement_theta_min 3.6560
_cell_volume 3514.94(13)
_computing_cell_refinement 'CrysAlisPro 1.171.40.82a (Rigaku OD, 2020)'
_computing_data_collection 'CrysAlisPro 1.171.40.82a (Rigaku OD, 2020)'
_computing_data_reduction 'CrysAlisPro 1.171.40.82a (Rigaku OD, 2020)'
_computing_molecular_graphics 'Olex2 1.5 (Dolomanov et al., 2009)'
_computing_publication_material 'Olex2 1.5 (Dolomanov et al., 2009)'
_computing_structure_refinement 'SHELXL 2018/3 (Sheldrick, 2015)'
_computing_structure_solution 'SHELXT  (Sheldrick, 2015)'
_diffrn_ambient_environment N~2~
_diffrn_ambient_temperature 100.00(10)
_diffrn_detector 'Hybrid Pixel Array Detector'
_diffrn_detector_area_resol_mean 10.0000
_diffrn_detector_type HyPix
_diffrn_measured_fraction_theta_full 0.972
_diffrn_measured_fraction_theta_max 0.972
_diffrn_measurement_details
;
List of Runs (angles in degrees, time in seconds):

  # Type    Start    End  Width  t~exp~   \w     \q     \k     \f   Frames
#--------------------------------------------------------------------------
  1  \w     17.00  51.00   0.50    0.05    --   90.32 -45.00  90.00   68
  2  \w     15.00  40.00   0.50    0.05    --   90.32 -45.00  30.00   50
  3  \w     22.00  49.00   0.50    0.05    --   90.32 -45.00  60.00   54
  4  \w     15.00  50.00   0.50    0.05    --   90.32 -45.00 120.00   70
  5  \w     75.00 165.00   0.50    0.05    --   90.32  53.00  22.00  180
  6  \w     37.00  67.00   0.50    0.05    --   90.32 -61.00 -90.00   60
  7  \w     18.00  49.00   0.50    0.05    --   90.32 -53.00-121.00   62
  8  \w     74.00 105.00   0.50    0.05    --   90.32 -94.00-180.00   62
  9  \w     35.00  61.00   0.50    0.05    --   90.32 -94.00-180.00   52
 10  \w   -118.00 -21.00   0.50    0.05    --  -43.34 -53.00-121.00  194
 11  \w   -117.00 -91.00   0.50    0.05    --  -43.34-125.00  30.00   52
 12  \w    -57.00  30.00   0.50    0.05    --  -43.34  53.00  22.00  174
 13  \w    -34.00  -8.00   0.50    0.05    --  -88.13  30.00  30.00   52
 14  \w    -60.00 -35.00   0.50    0.05    --  -88.13  53.00  22.00   50
 15  \w    -42.00 -11.00   0.50    0.05    --  -88.13  45.00   0.00   62
 16  \w    -51.00 -11.00   0.50    0.05    --  -88.13  45.00 -30.00   80
 17  \w    -69.00 -44.00   0.50    0.05    --  -88.13  61.00-150.00   50
 18  \w    -40.00 -15.00   0.50    0.05    --  -88.13  61.00-150.00   50
 19  \w    -46.00 -15.00   0.50    0.05    --  -88.13  45.00-180.00   62
 20  \w    -35.00 -10.00   0.50    0.05    --  -88.13  30.00-150.00   50
 21  \w    -34.00  -8.00   0.50    0.05    --  -88.13  30.00 -30.00   52
 22  \w    -35.00 -10.00   0.50    0.05    --  -88.13  30.00   0.00   50
 23  \w    -34.00  -8.00   0.50    0.05    --  -88.13  30.00 120.00   52
;
_diffrn_measurement_device 'four-circle diffractometer'
_diffrn_measurement_device_type 'XtaLAB Synergy, Dualflex, HyPix'
_diffrn_measurement_method '\w scans'
_diffrn_orient_matrix_type 'CrysAlisPro convention (1999,Acta A55,543-557)'
_diffrn_orient_matrix_UB_11 0.0107355000
_diffrn_orient_matrix_UB_12 -0.1108040000
_diffrn_orient_matrix_UB_13 -0.0493545000
_diffrn_orient_matrix_UB_21 -0.0523904000
_diffrn_orient_matrix_UB_22 0.1283590000
_diffrn_orient_matrix_UB_23 -0.0408056000
_diffrn_orient_matrix_UB_31 0.0394826000
_diffrn_orient_matrix_UB_32 0.2005336000
_diffrn_orient_matrix_UB_33 -0.0011720000
_diffrn_radiation_monochromator mirror
_diffrn_radiation_probe x-ray
_diffrn_radiation_type 'Cu K\a'
_diffrn_radiation_wavelength 1.54184
_diffrn_reflns_av_R_equivalents 0.0348
_diffrn_reflns_av_unetI/netI 0.0341
_diffrn_reflns_Laue_measured_fraction_full 0.972
_diffrn_reflns_Laue_measured_fraction_max 0.972
_diffrn_reflns_limit_h_max 28
_diffrn_reflns_limit_h_min -25
_diffrn_reflns_limit_k_max 6
_diffrn_reflns_limit_k_min -4
_diffrn_reflns_limit_l_max 30
_diffrn_reflns_limit_l_min -30
_diffrn_reflns_number 9079
_diffrn_reflns_point_group_measured_fraction_full 0.972
_diffrn_reflns_point_group_measured_fraction_max 0.972
_diffrn_reflns_theta_full 65.823
_diffrn_reflns_theta_max 65.823
_diffrn_reflns_theta_min 3.675
_diffrn_source 'micro-focus sealed X-ray tube'
_diffrn_source_type 'PhotonJet (Cu) X-ray Source'
_exptl_absorpt_coefficient_mu 3.043
_exptl_absorpt_correction_T_max 1.000
_exptl_absorpt_correction_T_min 0.486
_exptl_absorpt_correction_type gaussian
_exptl_absorpt_process_details
;
CrysAlisPro 1.171.40.82a (Rigaku Oxford Diffraction, 2020)
Numerical absorption correction based on gaussian integration over
a multifaceted crystal model
Empirical absorption correction using spherical harmonics,
implemented in SCALE3 ABSPACK scaling algorithm.
;
_exptl_crystal_colour yellow
_exptl_crystal_colour_primary yellow
_exptl_crystal_density_diffrn 1.368
_exptl_crystal_description block
_exptl_crystal_F_000 1504
_exptl_crystal_recrystallization_method 'Re-crystallisation from solvent: CH2Cl2 and n-hexane'
_exptl_crystal_size_max 0.29
_exptl_crystal_size_mid 0.246
_exptl_crystal_size_min 0.146
_refine_diff_density_max 0.229
_refine_diff_density_min -0.376
_refine_diff_density_rms 0.069
_refine_ls_extinction_method none
_refine_ls_goodness_of_fit_ref 1.089
_refine_ls_hydrogen_treatment constr
_refine_ls_matrix_type full
_refine_ls_number_parameters 227
_refine_ls_number_reflns 2959
_refine_ls_number_restraints 0
_refine_ls_restrained_S_all 1.089
_refine_ls_R_factor_all 0.0382
_refine_ls_R_factor_gt 0.0348
_refine_ls_shift/su_max 0.001
_refine_ls_shift/su_mean 0.000
_refine_ls_structure_factor_coef Fsqd
_refine_ls_weighting_details 'w=1/[\s^2^(Fo^2^)+(0.0446P)^2^+2.5117P] where P=(Fo^2^+2Fc^2^)/3'
_refine_ls_weighting_scheme calc
_refine_ls_wR_factor_gt 0.0865
_refine_ls_wR_factor_ref 0.0899
_reflns_Friedel_coverage 0.000
_reflns_number_gt 2696
_reflns_number_total 2959
_reflns_threshold_expression 'I > 2\s(I)'
_cod_data_source_file d3gc01329d2.cif
_cod_data_source_block cr-0724-1_auto
_cod_depositor_comments 'Adding full bibliography for 7246831--7246835.cif.'
_cod_database_code 7246832
_shelx_shelxl_version_number 2018/3
_chemical_oxdiff_formula 'C11 H10 N O'
_shelx_space_group_comment
;
The symmetry employed for this shelxl refinement is uniquely defined
by the following loop, which should always be used as a source of
symmetry information in preference to the above space-group names.
They are only intended as comments.
;
_olex2_refinement_description
;
1.a Aromatic/amide H refined with riding coordinates:
 C5(H5), C6(H6), C7(H7), C8(H8), C9(H9), C12(H12), C13(H13), C14(H14),
 C18(H18), C19(H19), C20(H20), C21(H21), C22(H22)
1.b Idealised Me refined as rotating group:
 C1(H1C,H1A,H1B)
;
_olex2_submission_special_instructions 'No special instructions were received'
_oxdiff_exptl_absorpt_empirical_details
;
Empirical correction (ABSPACK) includes:
- Absorption correction using spherical harmonics
- Frame scaling
;
_oxdiff_exptl_absorpt_empirical_full_max 1.272
_oxdiff_exptl_absorpt_empirical_full_min 0.850

loop_
_space_group_symop_operation_xyz
'x, y, z'
'-x, y, -z+1/2'
'x+1/2, y+1/2, z'
'-x+1/2, y+1/2, -z+1/2'
'-x, -y, -z'
'x, -y, z-1/2'
'-x+1/2, -y+1/2, -z'
'x+1/2, -y+1/2, z-1/2'

loop_
_atom_site_label
_atom_site_type_symbol
_atom_site_fract_x
_atom_site_fract_y
_atom_site_fract_z
_atom_site_U_iso_or_equiv
_atom_site_adp_type
_atom_site_occupancy
_atom_site_site_symmetry_order
_atom_site_calc_flag
_atom_site_refinement_flags_posn
_atom_site_refinement_flags_adp
_atom_site_refinement_flags_occupancy
_atom_site_disorder_assembly
_atom_site_disorder_group
Cl1 Cl 0.29089(2) 0.58844(9) 0.59541(2) 0.02822(15) Uani 1 1 d . . . . .
S1 S 0.51103(2) 0.36996(7) 0.59773(2) 0.01749(14) Uani 1 1 d . . . . .
N1 N 0.53410(6) 0.8024(2) 0.57635(6) 0.0178(3) Uani 1 1 d . . . . .
C1 C 0.49545(8) 0.1321(3) 0.67897(8) 0.0188(4) Uani 1 1 d . . . . .
H1C H 0.528648 0.190527 0.710090 0.028 Uiso 1 1 calc R U . . .
H1A H 0.508161 0.010304 0.660168 0.028 Uiso 1 1 calc R U . . .
H1B H 0.466698 0.071812 0.692997 0.028 Uiso 1 1 calc R U . . .
C2 C 0.46912(7) 0.3219(3) 0.63855(7) 0.0168(4) Uani 1 1 d . . . . .
C3 C 0.42306(7) 0.4496(3) 0.63590(7) 0.0163(4) Uani 1 1 d . . . . .
C4 C 0.39908(7) 0.4225(3) 0.68100(7) 0.0169(4) Uani 1 1 d . . . . .
C5 C 0.36925(7) 0.2281(3) 0.68646(7) 0.0200(4) Uani 1 1 d . . . . .
H5 H 0.363711 0.105404 0.661055 0.024 Uiso 1 1 calc R U . . .
C6 C 0.34764(8) 0.2130(3) 0.72871(8) 0.0244(4) Uani 1 1 d . . . . .
H6 H 0.327255 0.080219 0.731949 0.029 Uiso 1 1 calc R U . . .
C7 C 0.35562(8) 0.3911(3) 0.76644(8) 0.0257(4) Uani 1 1 d . . . . .
H7 H 0.340354 0.381158 0.795073 0.031 Uiso 1 1 calc R U . . .
C8 C 0.38602(9) 0.5828(3) 0.76182(8) 0.0263(4) Uani 1 1 d . . . . .
H8 H 0.392049 0.704191 0.787668 0.032 Uiso 1 1 calc R U . . .
C9 C 0.40770(8) 0.5982(3) 0.71960(8) 0.0215(4) Uani 1 1 d . . . . .
H9 H 0.428668 0.730076 0.716918 0.026 Uiso 1 1 calc R U . . .
C10 C 0.40120(7) 0.6337(3) 0.59434(7) 0.0162(4) Uani 1 1 d . . . . .
C11 C 0.34405(7) 0.7197(3) 0.57682(7) 0.0190(4) Uani 1 1 d . . . . .
C12 C 0.32554(8) 0.9038(3) 0.54166(8) 0.0207(4) Uani 1 1 d . . . . .
H12 H 0.287248 0.958711 0.532230 0.025 Uiso 1 1 calc R U . . .
C13 C 0.36244(8) 1.0094(3) 0.51995(7) 0.0213(4) Uani 1 1 d . . . . .
H13 H 0.349962 1.138276 0.496321 0.026 Uiso 1 1 calc R U . . .
C14 C 0.41762(8) 0.9244(3) 0.53316(7) 0.0190(4) Uani 1 1 d . . . . .
H14 H 0.442665 0.991469 0.517226 0.023 Uiso 1 1 calc R U . . .
C15 C 0.43698(7) 0.7401(3) 0.56987(7) 0.0156(4) Uani 1 1 d . . . . .
C16 C 0.49690(7) 0.6619(3) 0.58121(7) 0.0166(4) Uani 1 1 d . . . . .
C17 C 0.59187(7) 0.7371(3) 0.58712(7) 0.0167(4) Uani 1 1 d . . . . .
C18 C 0.60712(8) 0.5433(3) 0.56432(7) 0.0195(4) Uani 1 1 d . . . . .
H18 H 0.577991 0.448914 0.539543 0.023 Uiso 1 1 calc R U . . .
C19 C 0.66500(8) 0.4887(3) 0.57794(8) 0.0224(4) Uani 1 1 d . . . . .
H19 H 0.675329 0.356618 0.562437 0.027 Uiso 1 1 calc R U . . .
C20 C 0.70766(8) 0.6256(3) 0.61395(8) 0.0236(4) Uani 1 1 d . . . . .
H20 H 0.747141 0.585872 0.623839 0.028 Uiso 1 1 calc R U . . .
C21 C 0.69253(8) 0.8214(3) 0.63560(8) 0.0240(4) Uani 1 1 d . . . . .
H21 H 0.721763 0.915850 0.660240 0.029 Uiso 1 1 calc R U . . .
C22 C 0.63502(8) 0.8795(3) 0.62141(8) 0.0209(4) Uani 1 1 d . . . . .
H22 H 0.624966 1.016912 0.635098 0.025 Uiso 1 1 calc R U . . .

loop_
_atom_site_aniso_label
_atom_site_aniso_U_11
_atom_site_aniso_U_22
_atom_site_aniso_U_33
_atom_site_aniso_U_23
_atom_site_aniso_U_13
_atom_site_aniso_U_12
Cl1 0.0149(2) 0.0414(3) 0.0295(3) 0.0145(2) 0.0095(2) 0.00335(19)
S1 0.0173(2) 0.0176(2) 0.0200(2) 0.00123(16) 0.00975(19) 0.00127(16)
N1 0.0167(7) 0.0190(8) 0.0189(8) -0.0004(6) 0.0082(6) -0.0004(6)
C1 0.0183(9) 0.0193(9) 0.0191(9) 0.0003(7) 0.0072(8) 0.0005(7)
C2 0.0167(8) 0.0190(9) 0.0150(9) -0.0021(7) 0.0063(7) -0.0031(7)
C3 0.0165(8) 0.0190(9) 0.0123(8) -0.0010(7) 0.0042(7) -0.0027(7)
C4 0.0139(8) 0.0207(9) 0.0152(9) 0.0027(7) 0.0042(7) 0.0041(7)
C5 0.0155(8) 0.0237(10) 0.0196(9) 0.0026(7) 0.0049(7) 0.0013(7)
C6 0.0166(9) 0.0299(10) 0.0266(10) 0.0089(8) 0.0080(8) 0.0020(8)
C7 0.0246(10) 0.0358(11) 0.0204(10) 0.0083(8) 0.0128(8) 0.0091(9)
C8 0.0319(11) 0.0273(10) 0.0209(10) 0.0009(8) 0.0110(9) 0.0078(9)
C9 0.0237(10) 0.0209(9) 0.0205(10) 0.0024(7) 0.0089(8) 0.0026(8)
C10 0.0161(9) 0.0179(9) 0.0135(9) -0.0020(7) 0.0041(7) 0.0001(7)
C11 0.0163(9) 0.0259(10) 0.0164(9) -0.0008(7) 0.0080(7) -0.0011(7)
C12 0.0163(9) 0.0244(10) 0.0197(10) 0.0007(7) 0.0048(8) 0.0031(7)
C13 0.0226(9) 0.0213(9) 0.0187(9) 0.0024(7) 0.0061(8) 0.0035(8)
C14 0.0201(9) 0.0199(9) 0.0172(9) -0.0010(7) 0.0072(8) -0.0030(7)
C15 0.0155(8) 0.0177(9) 0.0130(8) -0.0032(7) 0.0044(7) -0.0020(7)
C16 0.0186(9) 0.0190(9) 0.0126(8) -0.0015(7) 0.0063(7) -0.0006(7)
C17 0.0159(8) 0.0212(9) 0.0142(8) 0.0045(7) 0.0070(7) -0.0005(7)
C18 0.0201(9) 0.0224(9) 0.0174(9) -0.0001(7) 0.0086(8) -0.0014(8)
C19 0.0225(9) 0.0245(10) 0.0238(10) 0.0030(8) 0.0128(8) 0.0020(8)
C20 0.0163(9) 0.0315(11) 0.0237(10) 0.0044(8) 0.0081(8) 0.0009(8)
C21 0.0194(9) 0.0312(10) 0.0220(10) 0.0002(8) 0.0080(8) -0.0068(8)
C22 0.0236(10) 0.0205(9) 0.0211(10) -0.0003(7) 0.0112(8) -0.0035(8)

loop_
_atom_type_symbol
_atom_type_description
_atom_type_scat_dispersion_real
_atom_type_scat_dispersion_imag
_atom_type_scat_source
C C 0.0181 0.0091 'International Tables Vol C Tables 4.2.6.8 and 6.1.1.4'
H H 0.0000 0.0000 'International Tables Vol C Tables 4.2.6.8 and 6.1.1.4'
Cl Cl 0.3639 0.7018 'International Tables Vol C Tables 4.2.6.8 and 6.1.1.4'
N N 0.0311 0.0180 'International Tables Vol C Tables 4.2.6.8 and 6.1.1.4'
S S 0.3331 0.5567 'International Tables Vol C Tables 4.2.6.8 and 6.1.1.4'

loop_
_exptl_crystal_face_index_h
_exptl_crystal_face_index_k
_exptl_crystal_face_index_l
_exptl_crystal_face_perp_dist
4 3 -9 0.1112
-11 0 -7 0.0861
-12 -2 1 0.1204
2 -3 10 0.0643
11 0 8 0.0643
-16 0 5 0.0994
3 -4 0 0.0833
10 -3 -2 0.0911
12 -1 -15 0.1263
10 3 -4 0.1363
3 3 5 0.1378
-13 0 14 0.1062
3 -3 -10 0.0784
11 3 -3 0.1367
1 0 15 0.0673
-5 -1 -13 0.0440
-2 -1 -14 0.0540
-2 -1 16 0.0650

loop_
_geom_angle_atom_site_label_1
_geom_angle_atom_site_label_2
_geom_angle_atom_site_label_3
_geom_angle
_geom_angle_site_symmetry_1
_geom_angle_site_symmetry_3
_geom_angle_publ_flag
C2 S1 C16 101.00(8) . . ?
C16 N1 C17 121.82(15) . . ?
H1C C1 H1A 109.5 . . ?
H1C C1 H1B 109.5 . . ?
H1A C1 H1B 109.5 . . ?
C2 C1 H1C 109.5 . . ?
C2 C1 H1A 109.5 . . ?
C2 C1 H1B 109.5 . . ?
C1 C2 S1 109.42(12) . . ?
C3 C2 S1 124.12(14) . . ?
C3 C2 C1 126.29(16) . . ?
C2 C3 C4 118.32(15) . . ?
C2 C3 C10 121.41(16) . . ?
C10 C3 C4 119.77(15) . . ?
C5 C4 C3 122.94(16) . . ?
C9 C4 C3 118.45(16) . . ?
C9 C4 C5 118.61(16) . . ?
C4 C5 H5 119.8 . . ?
C6 C5 C4 120.47(17) . . ?
C6 C5 H5 119.8 . . ?
C5 C6 H6 119.8 . . ?
C5 C6 C7 120.45(18) . . ?
C7 C6 H6 119.8 . . ?
C6 C7 H7 120.3 . . ?
C8 C7 C6 119.38(18) . . ?
C8 C7 H7 120.3 . . ?
C7 C8 H8 119.9 . . ?
C7 C8 C9 120.25(18) . . ?
C9 C8 H8 119.9 . . ?
C4 C9 H9 119.6 . . ?
C8 C9 C4 120.83(17) . . ?
C8 C9 H9 119.6 . . ?
C11 C10 C3 123.39(16) . . ?
C15 C10 C3 121.53(15) . . ?
C15 C10 C11 115.07(15) . . ?
C10 C11 Cl1 121.94(14) . . ?
C12 C11 Cl1 115.07(13) . . ?
C12 C11 C10 122.90(17) . . ?
C11 C12 H12 119.8 . . ?
C11 C12 C13 120.42(17) . . ?
C13 C12 H12 119.8 . . ?
C12 C13 H13 120.5 . . ?
C14 C13 C12 119.06(17) . . ?
C14 C13 H13 120.5 . . ?
C13 C14 H14 119.7 . . ?
C13 C14 C15 120.61(17) . . ?
C15 C14 H14 119.7 . . ?
C10 C15 C16 121.93(15) . . ?
C14 C15 C10 121.78(16) . . ?
C14 C15 C16 116.29(15) . . ?
N1 C16 S1 124.05(13) . . ?
N1 C16 C15 119.57(16) . . ?
C15 C16 S1 116.31(12) . . ?
C18 C17 N1 123.52(16) . . ?
C22 C17 N1 117.04(16) . . ?
C22 C17 C18 119.42(16) . . ?
C17 C18 H18 120.0 . . ?
C19 C18 C17 119.91(17) . . ?
C19 C18 H18 120.0 . . ?
C18 C19 H19 119.8 . . ?
C20 C19 C18 120.34(18) . . ?
C20 C19 H19 119.8 . . ?
C19 C20 H20 120.1 . . ?
C19 C20 C21 119.77(17) . . ?
C21 C20 H20 120.1 . . ?
C20 C21 H21 119.9 . . ?
C22 C21 C20 120.28(18) . . ?
C22 C21 H21 119.9 . . ?
C17 C22 H22 119.9 . . ?
C21 C22 C17 120.17(17) . . ?
C21 C22 H22 119.9 . . ?

loop_
_geom_bond_atom_site_label_1
_geom_bond_atom_site_label_2
_geom_bond_distance
_geom_bond_site_symmetry_2
_geom_bond_publ_flag
Cl1 C11 1.7449(18) . ?
S1 C2 1.7583(17) . ?
S1 C16 1.7691(18) . ?
N1 C16 1.280(2) . ?
N1 C17 1.414(2) . ?
C1 H1C 0.9800 . ?
C1 H1A 0.9800 . ?
C1 H1B 0.9800 . ?
C1 C2 1.503(2) . ?
C2 C3 1.351(2) . ?
C3 C4 1.501(2) . ?
C3 C10 1.479(2) . ?
C4 C5 1.396(3) . ?
C4 C9 1.396(3) . ?
C5 H5 0.9500 . ?
C5 C6 1.387(3) . ?
C6 H6 0.9500 . ?
C6 C7 1.393(3) . ?
C7 H7 0.9500 . ?
C7 C8 1.386(3) . ?
C8 H8 0.9500 . ?
C8 C9 1.387(3) . ?
C9 H9 0.9500 . ?
C10 C11 1.419(2) . ?
C10 C15 1.413(2) . ?
C11 C12 1.377(3) . ?
C12 H12 0.9500 . ?
C12 C13 1.387(3) . ?
C13 H13 0.9500 . ?
C13 C14 1.382(3) . ?
C14 H14 0.9500 . ?
C14 C15 1.403(2) . ?
C15 C16 1.484(2) . ?
C17 C18 1.396(3) . ?
C17 C22 1.393(3) . ?
C18 H18 0.9500 . ?
C18 C19 1.390(3) . ?
C19 H19 0.9500 . ?
C19 C20 1.384(3) . ?
C20 H20 0.9500 . ?
C20 C21 1.389(3) . ?
C21 H21 0.9500 . ?
C21 C22 1.385(3) . ?
C22 H22 0.9500 . ?

loop_
_geom_torsion_atom_site_label_1
_geom_torsion_atom_site_label_2
_geom_torsion_atom_site_label_3
_geom_torsion_atom_site_label_4
_geom_torsion
_geom_torsion_site_symmetry_1
_geom_torsion_site_symmetry_2
_geom_torsion_site_symmetry_3
_geom_torsion_site_symmetry_4
_geom_torsion_publ_flag
Cl1 C11 C12 C13 -174.14(15) . . . . ?
S1 C2 C3 C4 -167.09(13) . . . . ?
S1 C2 C3 C10 4.8(2) . . . . ?
N1 C17 C18 C19 -178.69(16) . . . . ?
N1 C17 C22 C21 177.33(16) . . . . ?
C1 C2 C3 C4 7.7(3) . . . . ?
C1 C2 C3 C10 179.56(16) . . . . ?
C2 S1 C16 N1 144.95(15) . . . . ?
C2 S1 C16 C15 -38.14(14) . . . . ?
C2 C3 C4 C5 -70.9(2) . . . . ?
C2 C3 C4 C9 108.27(19) . . . . ?
C2 C3 C10 C11 157.99(17) . . . . ?
C2 C3 C10 C15 -23.2(3) . . . . ?
C3 C4 C5 C6 -179.51(16) . . . . ?
C3 C4 C9 C8 179.43(16) . . . . ?
C3 C10 C11 Cl1 -9.3(2) . . . . ?
C3 C10 C11 C12 174.39(17) . . . . ?
C3 C10 C15 C14 -175.83(16) . . . . ?
C3 C10 C15 C16 4.7(3) . . . . ?
C4 C3 C10 C11 -30.2(2) . . . . ?
C4 C3 C10 C15 148.53(17) . . . . ?
C4 C5 C6 C7 -0.3(3) . . . . ?
C5 C4 C9 C8 -1.4(3) . . . . ?
C5 C6 C7 C8 -0.8(3) . . . . ?
C6 C7 C8 C9 0.8(3) . . . . ?
C7 C8 C9 C4 0.3(3) . . . . ?
C9 C4 C5 C6 1.4(3) . . . . ?
C10 C3 C4 C5 117.12(19) . . . . ?
C10 C3 C4 C9 -63.8(2) . . . . ?
C10 C11 C12 C13 2.4(3) . . . . ?
C10 C15 C16 S1 28.6(2) . . . . ?
C10 C15 C16 N1 -154.29(17) . . . . ?
C11 C10 C15 C14 3.0(2) . . . . ?
C11 C10 C15 C16 -176.49(15) . . . . ?
C11 C12 C13 C14 1.3(3) . . . . ?
C12 C13 C14 C15 -2.7(3) . . . . ?
C13 C14 C15 C10 0.4(3) . . . . ?
C13 C14 C15 C16 179.94(16) . . . . ?
C14 C15 C16 S1 -150.89(13) . . . . ?
C14 C15 C16 N1 26.2(2) . . . . ?
C15 C10 C11 Cl1 171.84(13) . . . . ?
C15 C10 C11 C12 -4.4(3) . . . . ?
C16 S1 C2 C1 -152.22(12) . . . . ?
C16 S1 C2 C3 23.31(17) . . . . ?
C16 N1 C17 C18 50.1(2) . . . . ?
C16 N1 C17 C22 -131.48(18) . . . . ?
C17 N1 C16 S1 -3.7(2) . . . . ?
C17 N1 C16 C15 179.45(15) . . . . ?
C17 C18 C19 C20 -0.1(3) . . . . ?
C18 C17 C22 C21 -4.1(3) . . . . ?
C18 C19 C20 C21 -1.5(3) . . . . ?
C19 C20 C21 C22 0.2(3) . . . . ?
C20 C21 C22 C17 2.6(3) . . . . ?
C22 C17 C18 C19 2.9(3) . . . . ?

loop_
_exptl_oxdiff_crystal_face_indexfrac_h
_exptl_oxdiff_crystal_face_indexfrac_k
_exptl_oxdiff_crystal_face_indexfrac_l
_exptl_oxdiff_crystal_face_x
_exptl_oxdiff_crystal_face_y
_exptl_oxdiff_crystal_face_z
4.3988 3.2124 -8.8966 0.1304 0.5449 0.8283
-11.0657 0.1772 -7.1490 0.2144 0.8942 -0.3930
-12.4076 -2.2333 0.6801 0.0807 0.3356 -0.9385
2.3076 -2.5530 10.4873 -0.2099 -0.8765 -0.4331
10.7226 -0.3381 7.5223 -0.2187 -0.9121 0.3467
-16.1451 -0.0032 5.2743 -0.4333 0.6302 -0.6443
3.0170 -3.7288 0.0953 0.4409 -0.6406 -0.6287
9.8619 -2.9989 -2.3520 0.5542 -0.8056 -0.2092
12.3272 -0.5294 -14.5626 0.9097 -0.1195 0.3976
9.9763 2.9954 -3.5382 -0.0502 0.0062 0.9987
3.2716 3.4317 4.7395 -0.5790 0.0757 0.8118
-12.8275 0.2166 14.3485 -0.8699 0.1143 -0.4798
2.6975 -3.0194 -10.1805 0.8660 -0.1135 -0.4871
10.5533 2.8709 -2.8746 -0.0629 -0.0671 0.9958
0.9972 -0.4332 15.1016 -0.6866 -0.7241 -0.0652
-4.8774 -0.6810 -12.7653 0.6531 0.6890 -0.3142
-2.4901 -0.5992 -14.2824 0.7446 0.6363 -0.2017
-1.8012 -0.5966 16.0067 -0.7432 -0.6354 -0.2095
